data_7024427
loop_
_publ_author_name
'Forgan, Ross S.'
'Davidson, James E.'
'Fabbiani, Francesca P. A.'
'Galbraith, Stuart G.'
'Henderson, David K.'
'Moggach, Stephen A.'
'Parsons, Simon'
'Tasker, Peter A.'
'White, Fraser J.'

_publ_section_title
;
 Cation and anion selectivity of zwitterionic salicylaldoxime metal salt
 extractants.
;
_journal_issue 7
_journal_name_full 'Dalton transactions (Cambridge, England : 2003)'
_journal_page_first 1763
_journal_page_last 1770
_journal_paper_doi 10.1039/b916877j
_journal_volume 39
_journal_year 2010
_chemical_formula_moiety 'C68 H100 N8 O8 Cu2 .C2.5 H5 Cl5'
_chemical_formula_sum 'C70.5 H105 Cl5 Cu2 N8 O8'
_chemical_formula_weight 1496.96
_chemical_name_common DKH13A
_chemical_name_systematic
;
?
;
_space_group_IT_number 14
_symmetry_cell_setting monoclinic
_symmetry_space_group_name_Hall '-P 2ybc'
_symmetry_space_group_name_H-M 'P 1 21/c 1'
_atom_sites_solution_hydrogens geom
_atom_sites_solution_primary heavy
_atom_sites_solution_secondary difmap
_audit_creation_method SHELXL-97
_cell_angle_alpha 90.00
_cell_angle_beta 106.9300(10)
_cell_angle_gamma 90.00
_cell_formula_units_Z 2
_cell_length_a 14.0562(7)
_cell_length_b 23.6030(12)
_cell_length_c 12.4451(6)
_cell_measurement_reflns_used 7492
_cell_measurement_temperature 150(2)
_cell_measurement_theta_max 27.2
_cell_measurement_theta_min 2.3
_cell_volume 3950.0(3)
_computing_cell_refinement 'Bruker Smart'
_computing_data_collection 'Bruker Smart'
_computing_data_reduction 'Bruker SHELXTL'
_computing_molecular_graphics 'Bruker SHELXTL'
_computing_publication_material 'Bruker SHELXTL'
_computing_structure_refinement 'SHELXL-97 (Sheldrick, 1997)'
_computing_structure_solution 'SHELXS-97 (Sheldrick, 1990)'
_diffrn_ambient_temperature 150(2)
_diffrn_measured_fraction_theta_full 0.936
_diffrn_measured_fraction_theta_max 0.936
_diffrn_measurement_device_type 'CCD area detector'
_diffrn_measurement_method 'phi and omega scans'
_diffrn_radiation_monochromator graphite
_diffrn_radiation_source 'fine-focus sealed tube'
_diffrn_radiation_type MoK\a
_diffrn_radiation_wavelength 0.71073
_diffrn_reflns_av_R_equivalents 0.0346
_diffrn_reflns_av_sigmaI/netI 0.0365
_diffrn_reflns_limit_h_max 18
_diffrn_reflns_limit_h_min -19
_diffrn_reflns_limit_k_max 31
_diffrn_reflns_limit_k_min -30
_diffrn_reflns_limit_l_max 16
_diffrn_reflns_limit_l_min -16
_diffrn_reflns_number 35278
_diffrn_reflns_theta_full 28.78
_diffrn_reflns_theta_max 28.78
_diffrn_reflns_theta_min 1.73
_exptl_absorpt_coefficient_mu 0.762
_exptl_absorpt_correction_T_max 1.000000
_exptl_absorpt_correction_T_min 0.799432
_exptl_absorpt_correction_type multi-scan
_exptl_absorpt_process_details SADABS
_exptl_crystal_colour Green
_exptl_crystal_density_diffrn 1.259
_exptl_crystal_density_method 'not measured'
_exptl_crystal_description Block
_exptl_crystal_F_000 1582
_exptl_crystal_size_max 0.46
_exptl_crystal_size_mid 0.33
_exptl_crystal_size_min 0.28
_refine_diff_density_max 0.465
_refine_diff_density_min -0.353
_refine_diff_density_rms 0.062
_refine_ls_extinction_method none
_refine_ls_goodness_of_fit_ref 1.043
_refine_ls_hydrogen_treatment constr
_refine_ls_matrix_type full
_refine_ls_number_parameters 391
_refine_ls_number_reflns 9629
_refine_ls_number_restraints 17
_refine_ls_restrained_S_all 1.042
_refine_ls_R_factor_all 0.0509
_refine_ls_R_factor_gt 0.0427
_refine_ls_shift/su_max 0.000
_refine_ls_shift/su_mean 0.000
_refine_ls_structure_factor_coef Fsqd
_refine_ls_weighting_details 'calc w=1/[\s^2^(Fo^2^)+(0.0483P)^2^+1.6715P] where P=(Fo^2^+2Fc^2^)/3'
_refine_ls_weighting_scheme calc
_refine_ls_wR_factor_gt 0.1030
_refine_ls_wR_factor_ref 0.1091
_reflns_number_gt 8288
_reflns_number_total 9629
_reflns_threshold_expression >2sigma(I)
_cod_data_source_file b916877j.txt
_cod_data_source_block dkh13a
_cod_depositor_comments
;

2018-03-13
Formula changed to be consistent with Z value
                 miguel
;
_cod_original_formula_weight 748.48
_cod_original_formula_moiety 'C34 H50 N4 O4 Cu .C1.25 H2.5 Cl2.5'
_cod_original_cell_volume 3949.9(3)
_cod_original_sg_symbol_H-M P21/c
_cod_original_formula_sum 'C35.25 H52.50 Cl2.50 Cu N4 O4'
_cod_database_code 7024427

loop_
_symmetry_equiv_pos_as_xyz
'x, y, z'
'-x, y+1/2, -z+1/2'
'-x, -y, -z'
'x, -y-1/2, z-1/2'

loop_
_atom_site_label
_atom_site_type_symbol
_atom_site_fract_x
_atom_site_fract_y
_atom_site_fract_z
_atom_site_U_iso_or_equiv
_atom_site_adp_type
_atom_site_occupancy
_atom_site_symmetry_multiplicity
_atom_site_calc_flag
_atom_site_refinement_flags
Cu1 Cu 0.096138(14) 0.031145(9) 0.091405(17) 0.01969(7) Uani 1 1 d .
O1A O 0.23393(9) 0.02308(5) 0.11505(10) 0.0234(3) Uani 1 1 d .
C1A C 0.30006(12) -0.00791(7) 0.18740(14) 0.0210(3) Uani 1 1 d .
C2A C 0.27500(12) -0.04476(7) 0.26529(14) 0.0213(3) Uani 1 1 d .
C3A C 0.35044(13) -0.07636(7) 0.34156(15) 0.0225(3) Uani 1 1 d .
H3A H 0.3325 -0.1011 0.3926 0.027 Uiso 1 1 calc R
C4A C 0.44918(12) -0.07269(7) 0.34484(15) 0.0228(3) Uani 1 1 d .
C5A C 0.47135(13) -0.03647(7) 0.26601(15) 0.0249(4) Uani 1 1 d .
H5A H 0.5388 -0.0333 0.2664 0.030 Uiso 1 1 calc R
C6A C 0.40094(12) -0.00513(7) 0.18781(15) 0.0223(3) Uani 1 1 d .
C21A C 0.17529(12) -0.04942(7) 0.27366(14) 0.0219(3) Uani 1 1 d .
H21A H 0.1642 -0.0756 0.3267 0.026 Uiso 1 1 calc R
N22A N 0.10000(10) -0.02089(6) 0.21496(12) 0.0219(3) Uani 1 1 d .
O23A O 0.01335(9) -0.03256(6) 0.24456(11) 0.0281(3) Uani 1 1 d .
H23A H -0.0317 -0.0099 0.2112 0.042 Uiso 1 1 calc R
C41A C 0.53427(13) -0.10371(8) 0.42969(16) 0.0265(4) Uani 1 1 d D
C42A C 0.49579(15) -0.14470(9) 0.50248(17) 0.0331(4) Uani 1 1 d D
H42A H 0.5521 -0.1639 0.5552 0.050 Uiso 1 1 calc R
H42B H 0.4524 -0.1729 0.4544 0.050 Uiso 1 1 calc R
H42C H 0.4582 -0.1236 0.5445 0.050 Uiso 1 1 calc R
C43A C 0.60187(15) -0.06006(9) 0.50663(18) 0.0359(5) Uani 1 1 d D
H43A H 0.6568 -0.0796 0.5607 0.054 Uiso 1 1 calc R
H43B H 0.5634 -0.0386 0.5471 0.054 Uiso 1 1 calc R
H43C H 0.6286 -0.0340 0.4613 0.054 Uiso 1 1 calc R
C44A C 0.59593(15) -0.13733(9) 0.36784(18) 0.0365(5) Uani 1 1 d D
H44A H 0.6503 -0.1569 0.4227 0.055 Uiso 1 1 calc R
H44B H 0.6235 -0.1113 0.3233 0.055 Uiso 1 1 calc R
H44C H 0.5533 -0.1652 0.3180 0.055 Uiso 1 1 calc R
C61A C 0.43247(13) 0.02787(8) 0.09985(16) 0.0254(4) Uani 1 1 d .
H61A H 0.5060 0.0295 0.1230 0.030 Uiso 1 1 calc R
H61B H 0.4113 0.0064 0.0285 0.030 Uiso 1 1 calc R
N62A N 0.39444(11) 0.08581(6) 0.07769(13) 0.0248(3) Uani 1 1 d .
C63A C 0.42419(16) 0.12049(9) 0.17916(17) 0.0351(4) Uani 1 1 d .
H63A H 0.4977 0.1224 0.2069 0.042 Uiso 1 1 calc R
H63B H 0.3999 0.1029 0.2384 0.042 Uiso 1 1 calc R
C64A C 0.3818(2) 0.18003(9) 0.1551(2) 0.0479(6) Uani 1 1 d .
H64A H 0.4047 0.2034 0.2240 0.058 Uiso 1 1 calc R
H64B H 0.3083 0.1783 0.1332 0.058 Uiso 1 1 calc R
C65A C 0.4150(2) 0.20749(10) 0.0610(2) 0.0536(7) Uani 1 1 d .
H65A H 0.3811 0.2444 0.0410 0.064 Uiso 1 1 calc R
H65B H 0.4876 0.2144 0.0870 0.064 Uiso 1 1 calc R
C66A C 0.39035(16) 0.16949(9) -0.04145(19) 0.0400(5) Uani 1 1 d .
H66A H 0.3173 0.1675 -0.0745 0.048 Uiso 1 1 calc R
H66B H 0.4190 0.1858 -0.0985 0.048 Uiso 1 1 calc R
C67A C 0.43113(14) 0.11052(9) -0.01110(17) 0.0325(4) Uani 1 1 d .
H67A H 0.4112 0.0861 -0.0786 0.039 Uiso 1 1 calc R
H67B H 0.5047 0.1121 0.0148 0.039 Uiso 1 1 calc R
O1B O -0.04385(9) 0.04079(5) 0.06384(10) 0.0220(2) Uani 1 1 d .
C1B C -0.09534(12) 0.08785(7) 0.02966(14) 0.0215(3) Uani 1 1 d .
C2B C -0.06230(12) 0.13146(7) -0.02923(15) 0.0232(3) Uani 1 1 d .
C3B C -0.12414(14) 0.17786(8) -0.07206(16) 0.0265(4) Uani 1 1 d .
H3B H -0.1010 0.2063 -0.1125 0.032 Uiso 1 1 calc R
C4B C -0.21766(13) 0.18374(8) -0.05755(16) 0.0261(4) Uani 1 1 d .
C5B C -0.24677(13) 0.14175(8) 0.00485(15) 0.0254(4) Uani 1 1 d .
H5B H -0.3095 0.1456 0.0185 0.030 Uiso 1 1 calc R
C6B C -0.18942(12) 0.09460(7) 0.04819(15) 0.0229(3) Uani 1 1 d .
C21B C 0.03440(13) 0.13147(8) -0.04788(16) 0.0261(4) Uani 1 1 d .
H21B H 0.0477 0.1600 -0.0955 0.031 Uiso 1 1 calc R
N22B N 0.10342(10) 0.09578(6) -0.00476(13) 0.0227(3) Uani 1 1 d .
O23B O 0.18972(9) 0.10653(6) -0.03450(12) 0.0305(3) Uani 1 1 d .
H23B H 0.2377 0.0894 0.0098 0.046 Uiso 1 1 calc R
C41B C -0.28238(14) 0.23525(8) -0.10724(17) 0.0303(4) Uani 1 1 d D
C42B C -0.23955(18) 0.28828(9) -0.0399(2) 0.0446(5) Uani 1 1 d D
H42D H -0.2810 0.3211 -0.0716 0.067 Uiso 1 1 calc R
H42E H -0.1716 0.2946 -0.0435 0.067 Uiso 1 1 calc R
H42F H -0.2386 0.2831 0.0386 0.067 Uiso 1 1 calc R
C43B C -0.2847(2) 0.24393(12) -0.2300(2) 0.0537(7) Uani 1 1 d D
H43D H -0.3113 0.2099 -0.2734 0.081 Uiso 1 1 calc R
H43E H -0.2171 0.2511 -0.2340 0.081 Uiso 1 1 calc R
H43F H -0.3272 0.2764 -0.2612 0.081 Uiso 1 1 calc R
C44B C -0.38939(16) 0.22716(10) -0.1036(2) 0.0488(6) Uani 1 1 d D
H44D H -0.4177 0.1932 -0.1462 0.073 Uiso 1 1 calc R
H44E H -0.4292 0.2603 -0.1368 0.073 Uiso 1 1 calc R
H44F H -0.3899 0.2228 -0.0255 0.073 Uiso 1 1 calc R
C61B C -0.22946(13) 0.04837(8) 0.10645(15) 0.0235(3) Uani 1 1 d .
H61C H -0.2970 0.0594 0.1081 0.028 Uiso 1 1 calc R
H61D H -0.2360 0.0134 0.0610 0.028 Uiso 1 1 calc R
N62B N -0.16947(11) 0.03537(6) 0.22173(13) 0.0241(3) Uani 1 1 d .
C63B C -0.21537(14) -0.01344(8) 0.26167(16) 0.0291(4) Uani 1 1 d .
H63C H -0.2176 -0.0461 0.2111 0.035 Uiso 1 1 calc R
H63D H -0.2846 -0.0038 0.2588 0.035 Uiso 1 1 calc R
C64B C -0.15829(15) -0.03008(9) 0.38064(17) 0.0341(4) Uani 1 1 d .
H64C H -0.1933 -0.0615 0.4058 0.041 Uiso 1 1 calc R
H64D H -0.0912 -0.0436 0.3822 0.041 Uiso 1 1 calc R
C65B C -0.14858(17) 0.01964(10) 0.46010(18) 0.0401(5) Uani 1 1 d .
H65C H -0.1050 0.0091 0.5354 0.048 Uiso 1 1 calc R
H65D H -0.2148 0.0297 0.4674 0.048 Uiso 1 1 calc R
C66B C -0.10487(17) 0.07007(10) 0.41563(17) 0.0410(5) Uani 1 1 d .
H66C H -0.0354 0.0616 0.4177 0.049 Uiso 1 1 calc R
H66D H -0.1041 0.1033 0.4643 0.049 Uiso 1 1 calc R
C67B C -0.16533(15) 0.08401(9) 0.29543(16) 0.0330(4) Uani 1 1 d .
H67C H -0.2337 0.0949 0.2941 0.040 Uiso 1 1 calc R
H67D H -0.1347 0.1165 0.2678 0.040 Uiso 1 1 calc R

loop_
_atom_site_aniso_label
_atom_site_aniso_U_11
_atom_site_aniso_U_22
_atom_site_aniso_U_33
_atom_site_aniso_U_23
_atom_site_aniso_U_13
_atom_site_aniso_U_12
Cu1 0.01483(11) 0.02191(11) 0.02342(12) 0.00194(8) 0.00727(8) -0.00016(7)
O1A 0.0158(6) 0.0293(6) 0.0260(6) 0.0048(5) 0.0074(5) -0.0006(5)
C1A 0.0159(8) 0.0244(8) 0.0223(8) -0.0031(6) 0.0050(6) 0.0001(6)
C2A 0.0177(8) 0.0217(8) 0.0248(8) -0.0038(6) 0.0065(6) -0.0036(6)
C3A 0.0216(8) 0.0224(8) 0.0245(8) -0.0005(7) 0.0084(7) -0.0009(6)
C4A 0.0188(8) 0.0226(8) 0.0254(9) -0.0012(7) 0.0041(7) 0.0000(6)
C5A 0.0169(8) 0.0262(9) 0.0317(9) -0.0012(7) 0.0071(7) -0.0007(6)
C6A 0.0184(8) 0.0250(8) 0.0254(9) -0.0003(7) 0.0095(7) -0.0002(6)
C21A 0.0204(8) 0.0244(8) 0.0217(8) -0.0008(6) 0.0076(6) -0.0020(6)
N22A 0.0159(7) 0.0273(7) 0.0244(7) -0.0009(6) 0.0086(6) -0.0026(6)
O23A 0.0172(6) 0.0383(8) 0.0320(7) 0.0088(6) 0.0119(5) 0.0006(5)
C41A 0.0216(9) 0.0264(9) 0.0305(9) 0.0031(7) 0.0060(7) 0.0028(7)
C42A 0.0268(10) 0.0343(10) 0.0358(11) 0.0085(8) 0.0055(8) 0.0050(8)
C43A 0.0278(10) 0.0327(10) 0.0402(11) -0.0013(9) -0.0014(8) 0.0000(8)
C44A 0.0317(10) 0.0358(11) 0.0422(12) 0.0042(9) 0.0113(9) 0.0129(9)
C61A 0.0176(8) 0.0316(9) 0.0287(9) 0.0019(7) 0.0093(7) -0.0010(7)
N62A 0.0236(7) 0.0254(7) 0.0269(8) 0.0026(6) 0.0096(6) -0.0039(6)
C63A 0.0402(11) 0.0317(10) 0.0329(10) -0.0045(8) 0.0097(9) -0.0106(9)
C64A 0.0611(16) 0.0299(11) 0.0537(14) -0.0074(10) 0.0181(12) -0.0101(10)
C65A 0.0600(16) 0.0301(11) 0.0688(17) 0.0058(11) 0.0158(13) -0.0142(11)
C66A 0.0322(11) 0.0407(12) 0.0477(13) 0.0154(10) 0.0125(9) -0.0097(9)
C67A 0.0245(9) 0.0408(11) 0.0347(10) 0.0076(8) 0.0127(8) -0.0038(8)
O1B 0.0170(6) 0.0193(6) 0.0305(7) 0.0019(5) 0.0083(5) 0.0012(4)
C1B 0.0182(8) 0.0227(8) 0.0239(8) -0.0023(6) 0.0065(6) -0.0001(6)
C2B 0.0185(8) 0.0232(8) 0.0280(9) 0.0009(7) 0.0071(7) 0.0016(6)
C3B 0.0245(9) 0.0221(8) 0.0338(10) 0.0021(7) 0.0099(7) 0.0010(7)
C4B 0.0221(9) 0.0231(8) 0.0318(9) -0.0021(7) 0.0059(7) 0.0026(7)
C5B 0.0199(8) 0.0276(9) 0.0301(9) -0.0041(7) 0.0097(7) 0.0019(7)
C6B 0.0185(8) 0.0256(8) 0.0256(8) -0.0029(7) 0.0079(7) -0.0010(6)
C21B 0.0230(9) 0.0240(8) 0.0337(10) 0.0035(7) 0.0119(7) -0.0017(7)
N22B 0.0173(7) 0.0236(7) 0.0298(8) 0.0008(6) 0.0112(6) -0.0023(5)
O23B 0.0173(6) 0.0353(7) 0.0428(8) 0.0131(6) 0.0149(6) 0.0018(5)
C41B 0.0261(9) 0.0275(9) 0.0373(10) 0.0027(8) 0.0094(8) 0.0088(7)
C42B 0.0448(13) 0.0291(11) 0.0574(15) 0.0019(10) 0.0109(11) 0.0057(9)
C43B 0.0546(15) 0.0653(17) 0.0404(13) 0.0120(12) 0.0127(11) 0.0306(13)
C44B 0.0252(11) 0.0389(12) 0.0817(18) 0.0111(12) 0.0146(11) 0.0126(9)
C61B 0.0171(8) 0.0280(9) 0.0263(9) -0.0005(7) 0.0075(7) -0.0008(7)
N62B 0.0226(7) 0.0255(7) 0.0250(8) -0.0019(6) 0.0085(6) -0.0013(6)
C63B 0.0243(9) 0.0333(10) 0.0324(10) 0.0020(8) 0.0121(8) -0.0039(8)
C64B 0.0295(10) 0.0418(11) 0.0334(10) 0.0074(9) 0.0129(8) 0.0009(8)
C65B 0.0365(12) 0.0592(14) 0.0263(10) 0.0005(9) 0.0117(9) 0.0098(10)
C66B 0.0437(13) 0.0435(12) 0.0302(11) -0.0090(9) 0.0023(9) 0.0053(10)
C67B 0.0326(10) 0.0328(10) 0.0314(10) -0.0056(8) 0.0057(8) 0.0035(8)

loop_
_atom_type_symbol
_atom_type_description
_atom_type_scat_dispersion_real
_atom_type_scat_dispersion_imag
_atom_type_scat_source
C C 0.0033 0.0016 'International Tables Vol C Tables 4.2.6.8 and 6.1.1.4'
H H 0.0000 0.0000 'International Tables Vol C Tables 4.2.6.8 and 6.1.1.4'
N N 0.0061 0.0033 'International Tables Vol C Tables 4.2.6.8 and 6.1.1.4'
O O 0.0106 0.0060 'International Tables Vol C Tables 4.2.6.8 and 6.1.1.4'
Cu Cu 0.3201 1.2651 'International Tables Vol C Tables 4.2.6.8 and 6.1.1.4'
Cl Cl 0.1484 0.1585 'International Tables Vol C Tables 4.2.6.8 and 6.1.1.4'

loop_
_geom_angle_atom_site_label_1
_geom_angle_atom_site_label_2
_geom_angle_atom_site_label_3
_geom_angle
O1A Cu1 O1B 178.33(5)
O1A Cu1 N22A 91.25(6)
O1B Cu1 N22A 90.42(5)
O1A Cu1 N22B 86.55(6)
O1B Cu1 N22B 91.82(5)
N22A Cu1 N22B 166.95(6)
C1A O1A Cu1 130.89(11)
O1A C1A C6A 118.97(15)
O1A C1A C2A 122.85(15)
C6A C1A C2A 118.18(15)
C3A C2A C1A 119.66(15)
C3A C2A C21A 117.85(15)
C1A C2A C21A 122.43(16)
C4A C3A C2A 122.59(16)
C4A C3A H3A 118.7
C2A C3A H3A 118.7
C3A C4A C5A 116.36(16)
C3A C4A C41A 124.57(16)
C5A C4A C41A 119.04(15)
C6A C5A C4A 123.97(16)
C6A C5A H5A 118.0
C4A C5A H5A 118.0
C5A C6A C1A 119.19(16)
C5A C6A C61A 118.99(15)
C1A C6A C61A 121.68(16)
N22A C21A C2A 125.16(16)
N22A C21A H21A 117.4
C2A C21A H21A 117.4
C21A N22A O23A 112.50(14)
C21A N22A Cu1 127.19(12)
O23A N22A Cu1 120.24(10)
N22A O23A H23A 109.5
C42A C41A C4A 111.79(15)
C42A C41A C43A 108.50(16)
C4A C41A C43A 109.09(15)
C42A C41A C44A 108.57(16)
C4A C41A C44A 110.03(15)
C43A C41A C44A 108.80(16)
C41A C42A H42A 109.5
C41A C42A H42B 109.5
H42A C42A H42B 109.5
C41A C42A H42C 109.5
H42A C42A H42C 109.5
H42B C42A H42C 109.5
C41A C43A H43A 109.5
C41A C43A H43B 109.5
H43A C43A H43B 109.5
C41A C43A H43C 109.5
H43A C43A H43C 109.5
H43B C43A H43C 109.5
C41A C44A H44A 109.5
C41A C44A H44B 109.5
H44A C44A H44B 109.5
C41A C44A H44C 109.5
H44A C44A H44C 109.5
H44B C44A H44C 109.5
N62A C61A C6A 116.72(14)
N62A C61A H61A 108.1
C6A C61A H61A 108.1
N62A C61A H61B 108.1
C6A C61A H61B 108.1
H61A C61A H61B 107.3
C63A N62A C61A 111.32(15)
C63A N62A C67A 110.67(15)
C61A N62A C67A 108.87(14)
N62A C63A C64A 110.52(18)
N62A C63A H63A 109.5
C64A C63A H63A 109.5
N62A C63A H63B 109.5
C64A C63A H63B 109.5
H63A C63A H63B 108.1
C63A C64A C65A 110.7(2)
C63A C64A H64A 109.5
C65A C64A H64A 109.5
C63A C64A H64B 109.5
C65A C64A H64B 109.5
H64A C64A H64B 108.1
C66A C65A C64A 110.41(18)
C66A C65A H65A 109.6
C64A C65A H65A 109.6
C66A C65A H65B 109.6
C64A C65A H65B 109.6
H65A C65A H65B 108.1
C67A C66A C65A 110.98(19)
C67A C66A H66A 109.4
C65A C66A H66A 109.4
C67A C66A H66B 109.4
C65A C66A H66B 109.4
H66A C66A H66B 108.0
N62A C67A C66A 111.29(16)
N62A C67A H67A 109.4
C66A C67A H67A 109.4
N62A C67A H67B 109.4
C66A C67A H67B 109.4
H67A C67A H67B 108.0
C1B O1B Cu1 126.50(10)
O1B C1B C6B 119.36(15)
O1B C1B C2B 122.92(15)
C6B C1B C2B 117.67(15)
C3B C2B C1B 120.20(16)
C3B C2B C21B 116.53(16)
C1B C2B C21B 123.27(16)
C4B C3B C2B 122.36(17)
C4B C3B H3B 118.8
C2B C3B H3B 118.8
C3B C4B C5B 116.47(16)
C3B C4B C41B 120.01(16)
C5B C4B C41B 123.51(16)
C6B C5B C4B 123.77(16)
C6B C5B H5B 118.1
C4B C5B H5B 118.1
C5B C6B C1B 119.43(16)
C5B C6B C61B 120.77(15)
C1B C6B C61B 119.61(15)
N22B C21B C2B 124.53(16)
N22B C21B H21B 117.7
C2B C21B H21B 117.7
C21B N22B O23B 112.45(14)
C21B N22B Cu1 126.93(12)
O23B N22B Cu1 120.61(10)
N22B O23B H23B 109.5
C42B C41B C44B 108.64(18)
C42B C41B C43B 109.14(19)
C44B C41B C43B 108.07(19)
C42B C41B C4B 109.55(16)
C44B C41B C4B 111.18(16)
C43B C41B C4B 110.20(16)
C41B C42B H42D 109.5
C41B C42B H42E 109.5
H42D C42B H42E 109.5
C41B C42B H42F 109.5
H42D C42B H42F 109.5
H42E C42B H42F 109.5
C41B C43B H43D 109.5
C41B C43B H43E 109.5
H43D C43B H43E 109.5
C41B C43B H43F 109.5
H43D C43B H43F 109.5
H43E C43B H43F 109.5
C41B C44B H44D 109.5
C41B C44B H44E 109.5
H44D C44B H44E 109.5
C41B C44B H44F 109.5
H44D C44B H44F 109.5
H44E C44B H44F 109.5
N62B C61B C6B 115.62(14)
N62B C61B H61C 108.4
C6B C61B H61C 108.4
N62B C61B H61D 108.4
C6B C61B H61D 108.4
H61C C61B H61D 107.4
C67B N62B C61B 110.84(14)
C67B N62B C63B 110.09(15)
C61B N62B C63B 108.00(14)
N62B C63B C64B 111.86(16)
N62B C63B H63C 109.2
C64B C63B H63C 109.2
N62B C63B H63D 109.2
C64B C63B H63D 109.2
H63C C63B H63D 107.9
C65B C64B C63B 110.99(17)
C65B C64B H64C 109.4
C63B C64B H64C 109.4
C65B C64B H64D 109.4
C63B C64B H64D 109.4
H64C C64B H64D 108.0
C64B C65B C66B 109.81(17)
C64B C65B H65C 109.7
C66B C65B H65C 109.7
C64B C65B H65D 109.7
C66B C65B H65D 109.7
H65C C65B H65D 108.2
C65B C66B C67B 110.98(18)
C65B C66B H66C 109.4
C67B C66B H66C 109.4
C65B C66B H66D 109.4
C67B C66B H66D 109.4
H66C C66B H66D 108.0
N62B C67B C66B 110.81(17)
N62B C67B H67C 109.5
C66B C67B H67C 109.5
N62B C67B H67D 109.5
C66B C67B H67D 109.5
H67C C67B H67D 108.1

loop_
_geom_bond_atom_site_label_1
_geom_bond_atom_site_label_2
_geom_bond_distance
Cu1 O1A 1.8820(12)
Cu1 O1B 1.9101(12)
Cu1 N22A 1.9564(15)
Cu1 N22B 1.9599(15)
O1A C1A 1.312(2)
C1A C6A 1.418(2)
C1A C2A 1.421(2)
C2A C3A 1.413(2)
C2A C21A 1.440(2)
C3A C4A 1.379(2)
C3A H3A 0.9500
C4A C5A 1.403(2)
C4A C41A 1.532(2)
C5A C6A 1.383(2)
C5A H5A 0.9500
C6A C61A 1.511(2)
C21A N22A 1.287(2)
C21A H21A 0.9500
N22A O23A 1.3986(17)
O23A H23A 0.8400
C41A C42A 1.528(3)
C41A C43A 1.533(3)
C41A C44A 1.537(3)
C42A H42A 0.9800
C42A H42B 0.9800
C42A H42C 0.9800
C43A H43A 0.9800
C43A H43B 0.9800
C43A H43C 0.9800
C44A H44A 0.9800
C44A H44B 0.9800
C44A H44C 0.9800
C61A N62A 1.465(2)
C61A H61A 0.9900
C61A H61B 0.9900
N62A C63A 1.460(2)
N62A C67A 1.469(2)
C63A C64A 1.521(3)
C63A H63A 0.9900
C63A H63B 0.9900
C64A C65A 1.525(3)
C64A H64A 0.9900
C64A H64B 0.9900
C65A C66A 1.514(3)
C65A H65A 0.9900
C65A H65B 0.9900
C66A C67A 1.511(3)
C66A H66A 0.9900
C66A H66B 0.9900
C67A H67A 0.9900
C67A H67B 0.9900
O1B C1B 1.326(2)
C1B C6B 1.416(2)
C1B C2B 1.418(2)
C2B C3B 1.403(2)
C2B C21B 1.444(2)
C3B C4B 1.385(2)
C3B H3B 0.9500
C4B C5B 1.392(3)
C4B C41B 1.536(2)
C5B C6B 1.388(2)
C5B H5B 0.9500
C6B C61B 1.507(2)
C21B N22B 1.279(2)
C21B H21B 0.9500
N22B O23B 1.3908(17)
O23B H23B 0.8400
C41B C42B 1.529(3)
C41B C44B 1.530(3)
C41B C43B 1.532(3)
C42B H42D 0.9800
C42B H42E 0.9800
C42B H42F 0.9800
C43B H43D 0.9800
C43B H43E 0.9800
C43B H43F 0.9800
C44B H44D 0.9800
C44B H44E 0.9800
C44B H44F 0.9800
C61B N62B 1.469(2)
C61B H61C 0.9900
C61B H61D 0.9900
N62B C67B 1.460(2)
N62B C63B 1.476(2)
C63B C64B 1.516(3)
C63B H63C 0.9900
C63B H63D 0.9900
C64B C65B 1.515(3)
C64B H64C 0.9900
C64B H64D 0.9900
C65B C66B 1.516(3)
C65B H65C 0.9900
C65B H65D 0.9900
C66B C67B 1.526(3)
C66B H66C 0.9900
C66B H66D 0.9900
C67B H67C 0.9900
C67B H67D 0.9900

loop_
_geom_torsion_atom_site_label_1
_geom_torsion_atom_site_label_2
_geom_torsion_atom_site_label_3
_geom_torsion_atom_site_label_4
_geom_torsion
C1A C6A C61A N62A 48.6(2)
C6A C61A N62A C63A 58.8(2)
C6A C61A N62A C67A -178.89(15)
C1B C6B C61B N62B 61.3(2)
C6B C61B N62B C63B -175.60(15)
C6B C61B N62B C67B 63.72(19)
